data_7211329
loop_
_publ_author_name
'Tong, Yu-Zhang'
'Wang, Qing-Lun'
'Su, Cheng-Yun'
'Ma, Yue'
'Ren, Shi'
'Xu, Gong-Feng'
'Yang, Guang-Ming'
'Cheng, Peng'
'Liao, Dai-Zheng'

_publ_section_title
;
 Nine cyanide-bridged bimetallic magnetic chains derived from
 octacyanomolybdate(v) and lanthanide(iii) building blocks
;
_journal_issue 46
_journal_name_full CrystEngComm
_journal_page_first 9906
_journal_paper_doi 10.1039/c3ce41048j
_journal_volume 15
_journal_year 2013
_chemical_formula_sum 'C26 H42 Er Mo N14 O6'
_chemical_formula_weight 909.94
_chemical_name_systematic
;
?
;
_space_group_IT_number 14
_symmetry_space_group_name_Hall '-P 2ybc'
_symmetry_space_group_name_H-M 'P 1 21/c 1'
_atom_sites_solution_hydrogens geom
_atom_sites_solution_primary direct
_atom_sites_solution_secondary difmap
_audit_creation_method SHELXL-97
_cell_angle_alpha 90.00
_cell_angle_beta 91.124(14)
_cell_angle_gamma 90.00
_cell_formula_units_Z 4
_cell_length_a 16.369(5)
_cell_length_b 10.983(3)
_cell_length_c 21.234(4)
_cell_measurement_temperature 566(2)
_cell_measurement_theta_max 25.01
_cell_measurement_theta_min 3.10
_cell_volume 3816.7(17)
_computing_structure_refinement 'SHELXL-97 (Sheldrick, 1997)'
_computing_structure_solution 'SHELXS-97 (Sheldrick, 1990)'
_diffrn_ambient_temperature 566(2)
_diffrn_measured_fraction_theta_full 0.967
_diffrn_measured_fraction_theta_max 0.967
_diffrn_radiation_monochromator graphite
_diffrn_radiation_source 'fine-focus sealed tube'
_diffrn_radiation_type MoK\a
_diffrn_radiation_wavelength 0.71073
_diffrn_reflns_av_R_equivalents 0.1213
_diffrn_reflns_av_sigmaI/netI 0.0921
_diffrn_reflns_limit_h_max 19
_diffrn_reflns_limit_h_min -19
_diffrn_reflns_limit_k_max 13
_diffrn_reflns_limit_k_min -13
_diffrn_reflns_limit_l_max 25
_diffrn_reflns_limit_l_min -25
_diffrn_reflns_number 28462
_diffrn_reflns_theta_full 25.01
_diffrn_reflns_theta_max 25.01
_diffrn_reflns_theta_min 3.10
_exptl_absorpt_coefficient_mu 2.567
_exptl_absorpt_correction_T_max 0.7481
_exptl_absorpt_correction_T_min 0.6020
_exptl_absorpt_correction_type multi-scan
_exptl_absorpt_process_details SADABS
_exptl_crystal_colour yellow
_exptl_crystal_density_diffrn 1.584
_exptl_crystal_density_meas ?
_exptl_crystal_density_method 'not measured'
_exptl_crystal_description block
_exptl_crystal_F_000 1815
_exptl_crystal_size_max 0.22
_exptl_crystal_size_mid 0.20
_exptl_crystal_size_min 0.12
_refine_diff_density_max 2.023
_refine_diff_density_min -1.938
_refine_diff_density_rms 0.219
_refine_ls_extinction_method none
_refine_ls_goodness_of_fit_ref 1.045
_refine_ls_hydrogen_treatment constr
_refine_ls_matrix_type full
_refine_ls_number_parameters 445
_refine_ls_number_reflns 6510
_refine_ls_number_restraints 211
_refine_ls_restrained_S_all 1.039
_refine_ls_R_factor_all 0.1173
_refine_ls_R_factor_gt 0.0933
_refine_ls_shift/su_max 0.042
_refine_ls_shift/su_mean 0.003
_refine_ls_structure_factor_coef Fsqd
_refine_ls_weighting_details 'calc w=1/[\s^2^(Fo^2^)+(0.1270P)^2^+42.5795P] where P=(Fo^2^+2Fc^2^)/3'
_refine_ls_weighting_scheme calc
_refine_ls_wR_factor_gt 0.2325
_refine_ls_wR_factor_ref 0.2534
_reflns_number_gt 4866
_reflns_number_total 6510
_reflns_threshold_expression >2sigma(I)
_cod_data_source_file c3ce41048j.txt
_cod_data_source_block shelx
_cod_depositor_comments
;
The following automatic conversions were performed:

'_exptl_crystal_density_meas' value 'none' was changed to '?' - the
value is perceived as not measured.

Automatic conversion script
Id: cif_fix_values 3008 2015-01-20 13:52:24Z robertas 
;
_cod_original_sg_symbol_H-M P21/c
_cod_database_code 7211329

loop_
_symmetry_equiv_pos_as_xyz
'x, y, z'
'-x, y+1/2, -z+1/2'
'-x, -y, -z'
'x, -y-1/2, z-1/2'

loop_
_atom_site_label
_atom_site_type_symbol
_atom_site_fract_x
_atom_site_fract_y
_atom_site_fract_z
_atom_site_U_iso_or_equiv
_atom_site_adp_type
_atom_site_occupancy
_atom_site_symmetry_multiplicity
_atom_site_calc_flag
_atom_site_refinement_flags
C1 C 0.2430(9) 0.9138(13) 0.3319(6) 0.046(3) Uani 1 1 d .
C2 C 0.2054(18) 0.829(3) 0.4382(13) 0.114(7) Uani 1 1 d U
C3 C 0.1399(15) 0.6406(17) 0.3918(10) 0.084(6) Uani 1 1 d .
C4 C 0.2961(14) 0.6146(17) 0.4386(8) 0.075(5) Uani 1 1 d .
C5 C 0.3604(12) 0.810(2) 0.3990(12) 0.091(7) Uani 1 1 d .
C6 C 0.3327(10) 0.7293(14) 0.2813(8) 0.055(4) Uani 1 1 d .
C7 C 0.1666(11) 0.7305(14) 0.2808(9) 0.061(4) Uani 1 1 d .
C8 C 0.2567(9) 0.5397(12) 0.3284(6) 0.042(3) Uani 1 1 d .
C9 C 0.3742(11) 0.2857(15) 0.4001(10) 0.069(5) Uani 1 1 d .
H9 H 0.3422 0.3506 0.4130 0.082 Uiso 1 1 calc R
C10 C 0.5015(15) 0.172(3) 0.4087(14) 0.137(12) Uani 1 1 d .
H10A H 0.4793 0.0916 0.4145 0.206 Uiso 1 1 calc R
H10B H 0.5523 0.1784 0.4318 0.206 Uiso 1 1 calc R
H10C H 0.5106 0.1852 0.3648 0.206 Uiso 1 1 calc R
C11 C 0.472(2) 0.341(3) 0.4804(13) 0.139(12) Uani 1 1 d .
H11A H 0.5147 0.3926 0.4646 0.209 Uiso 1 1 calc R
H11B H 0.4935 0.2938 0.5149 0.209 Uiso 1 1 calc R
H11C H 0.4280 0.3909 0.4946 0.209 Uiso 1 1 calc R
C12 C 0.4142(12) 0.0554(16) 0.2555(9) 0.071(5) Uani 1 1 d .
H12 H 0.4088 0.0305 0.2971 0.085 Uiso 1 1 calc R
C13 C 0.4863(15) 0.053(3) 0.1571(12) 0.137(11) Uani 1 1 d .
H13A H 0.4402 0.0286 0.1314 0.205 Uiso 1 1 calc R
H13B H 0.5347 0.0141 0.1421 0.205 Uiso 1 1 calc R
H13C H 0.4926 0.1395 0.1552 0.205 Uiso 1 1 calc R
C14 C 0.5320(13) -0.0695(19) 0.2638(14) 0.114(9) Uani 1 1 d .
H14A H 0.5023 -0.1136 0.2950 0.170 Uiso 1 1 calc R
H14B H 0.5733 -0.0205 0.2842 0.170 Uiso 1 1 calc R
H14C H 0.5573 -0.1258 0.2357 0.170 Uiso 1 1 calc R
C15 C 0.155(3) 0.042(4) 0.0761(17) 0.22(2) Uani 1 1 d .
H15A H 0.0973 0.0304 0.0782 0.337 Uiso 1 1 calc R
H15B H 0.1728 0.0258 0.0340 0.337 Uiso 1 1 calc R
H15C H 0.1688 0.1241 0.0873 0.337 Uiso 1 1 calc R
C16 C 0.224(3) -0.165(3) 0.1049(14) 0.176(17) Uani 1 1 d .
H16A H 0.2804 -0.1628 0.0926 0.264 Uiso 1 1 calc R
H16B H 0.1912 -0.1971 0.0709 0.264 Uiso 1 1 calc R
H16C H 0.2192 -0.2167 0.1412 0.264 Uiso 1 1 calc R
C17 C 0.2173(19) 0.0104(19) 0.1743(10) 0.111(9) Uani 1 1 d U
H17 H 0.2503 -0.0350 0.2017 0.134 Uiso 1 1 calc R
C18 C 0.331(2) 0.405(4) 0.0372(14) 0.181(16) Uani 1 1 d U
H18A H 0.3821 0.3613 0.0367 0.272 Uiso 1 1 calc R
H18B H 0.3379 0.4823 0.0167 0.272 Uiso 1 1 calc R
H18C H 0.2899 0.3587 0.0154 0.272 Uiso 1 1 calc R
C19 C 0.278(2) 0.543(2) 0.1182(12) 0.128(10) Uani 1 1 d U
H19A H 0.2191 0.5438 0.1146 0.192 Uiso 1 1 calc R
H19B H 0.2996 0.6037 0.0906 0.192 Uiso 1 1 calc R
H19C H 0.2941 0.5609 0.1609 0.192 Uiso 1 1 calc R
C20 C 0.3075(14) 0.336(2) 0.1413(12) 0.094(7) Uani 1 1 d U
H20 H 0.3276 0.2612 0.1286 0.113 Uiso 1 1 calc R
C21 C 0.017(3) 0.418(5) 0.1541(16) 0.23(2) Uani 1 1 d U
H21A H 0.0434 0.4820 0.1315 0.338 Uiso 1 1 calc R
H21B H -0.0404 0.4180 0.1437 0.338 Uiso 1 1 calc R
H21C H 0.0402 0.3410 0.1426 0.338 Uiso 1 1 calc R
C22 C -0.0256(19) 0.528(3) 0.2524(19) 0.171(15) Uani 1 1 d U
H22A H -0.0169 0.5244 0.2972 0.256 Uiso 1 1 calc R
H22B H -0.0817 0.5103 0.2423 0.256 Uiso 1 1 calc R
H22C H -0.0126 0.6086 0.2378 0.256 Uiso 1 1 calc R
C23 C 0.0854(19) 0.386(3) 0.2509(19) 0.151(12) Uani 1 1 d U
H23 H 0.0957 0.4260 0.2887 0.181 Uiso 1 1 calc R
C24 C 0.1330(17) 0.279(3) 0.4001(13) 0.109(4) Uani 1 1 d U
H24 H 0.1479 0.3594 0.4067 0.131 Uiso 1 1 calc R
C25 C 0.074(2) 0.130(3) 0.4814(16) 0.182(10) Uani 1 1 d DU
H25A H 0.0994 0.0615 0.4612 0.273 Uiso 1 1 calc R
H25B H 0.0190 0.1091 0.4917 0.273 Uiso 1 1 calc R
H25C H 0.1043 0.1496 0.5193 0.273 Uiso 1 1 calc R
C26 C 0.007(2) 0.327(4) 0.4740(17) 0.165(9) Uani 1 1 d U
H26A H -0.0293 0.2776 0.4987 0.248 Uiso 1 1 calc R
H26B H -0.0248 0.3711 0.4431 0.248 Uiso 1 1 calc R
H26C H 0.0355 0.3827 0.5011 0.248 Uiso 1 1 calc R
Er1 Er 0.24937(4) 0.22484(5) 0.27789(3) 0.0374(2) Uani 1 1 d .
Mo1 Mo 0.25007(8) 0.72655(9) 0.36150(5) 0.0393(3) Uani 1 1 d .
N1 N 0.4438(11) 0.2627(17) 0.4319(9) 0.094(6) Uani 1 1 d .
N2 N 0.4722(9) 0.0141(15) 0.2260(8) 0.074(4) Uani 1 1 d .
N3 N 0.3080(14) 0.424(2) 0.1007(9) 0.111(6) Uani 1 1 d U
N4 N 0.0285(10) 0.4371(18) 0.2210(11) 0.099(6) Uani 1 1 d U
N5 N 0.2582(8) 0.4409(9) 0.3118(5) 0.050(3) Uani 1 1 d .
N6 N 0.3720(11) 0.7382(14) 0.2389(8) 0.074(4) Uani 1 1 d .
N7 N 0.3194(13) 0.561(2) 0.4779(8) 0.107(6) Uani 1 1 d .
N8 N 0.4194(12) 0.8598(17) 0.4148(9) 0.098(6) Uani 1 1 d .
N9 N 0.1752(14) 0.884(2) 0.4817(9) 0.112(6) Uani 1 1 d U
N10 N 0.2430(8) 1.0142(9) 0.3179(5) 0.048(3) Uani 1 1 d .
N11 N 0.0783(14) 0.600(2) 0.4057(11) 0.126(8) Uani 1 1 d .
N12 N 0.1248(11) 0.7323(15) 0.2389(8) 0.081(5) Uani 1 1 d .
N13 N 0.1970(13) -0.043(2) 0.1202(8) 0.103(6) Uani 1 1 d U
N14 N 0.0738(16) 0.237(2) 0.4379(11) 0.126(5) Uani 1 1 d DU
O1 O 0.3613(7) 0.1294(13) 0.2333(6) 0.079(4) Uani 1 1 d .
O2 O 0.3506(8) 0.2263(10) 0.3551(7) 0.077(4) Uani 1 1 d .
O3 O 0.1667(9) 0.2306(12) 0.3621(7) 0.082(3) Uani 1 1 d U
O4 O 0.1276(10) 0.3066(13) 0.2464(10) 0.113(6) Uani 1 1 d U
O5 O 0.2836(11) 0.3441(13) 0.1927(7) 0.096(5) Uani 1 1 d U
O6 O 0.1984(8) 0.1096(12) 0.1924(7) 0.083(4) Uani 1 1 d U

loop_
_atom_site_aniso_label
_atom_site_aniso_U_11
_atom_site_aniso_U_22
_atom_site_aniso_U_33
_atom_site_aniso_U_23
_atom_site_aniso_U_13
_atom_site_aniso_U_12
C1 0.051(9) 0.039(8) 0.046(7) -0.005(6) 0.001(6) 0.011(6)
C2 0.125(10) 0.107(10) 0.111(10) 0.005(8) 0.010(8) 0.003(8)
C3 0.095(16) 0.048(11) 0.110(15) 0.005(10) 0.041(12) -0.003(10)
C4 0.110(16) 0.052(10) 0.062(11) 0.018(8) -0.008(10) 0.001(10)
C5 0.050(11) 0.082(15) 0.14(2) 0.008(13) -0.019(12) 0.009(11)
C6 0.060(10) 0.037(8) 0.070(10) 0.001(7) 0.011(8) -0.003(7)
C7 0.062(10) 0.040(8) 0.081(12) 0.007(8) -0.010(9) -0.014(8)
C8 0.057(9) 0.035(8) 0.034(6) 0.006(5) -0.008(6) 0.010(6)
C9 0.066(11) 0.037(9) 0.102(14) 0.001(8) -0.016(10) -0.005(8)
C10 0.070(15) 0.17(3) 0.17(3) -0.06(2) -0.041(15) 0.056(17)
C11 0.16(3) 0.13(2) 0.12(2) -0.004(18) -0.070(19) -0.04(2)
C12 0.074(13) 0.048(10) 0.092(13) 0.009(8) 0.024(10) 0.018(9)
C13 0.083(17) 0.21(3) 0.12(2) -0.02(2) 0.057(15) 0.02(2)
C14 0.055(12) 0.049(12) 0.24(3) 0.009(15) -0.025(15) -0.009(10)
C15 0.26(5) 0.25(5) 0.17(3) 0.06(4) 0.05(3) 0.13(4)
C16 0.33(5) 0.078(19) 0.12(2) 0.017(17) 0.05(3) -0.04(3)
C17 0.20(3) 0.044(11) 0.088(14) -0.015(10) -0.033(15) 0.000(14)
C18 0.20(3) 0.22(4) 0.12(2) 0.04(2) 0.08(2) 0.00(3)
C19 0.22(3) 0.052(13) 0.116(19) -0.008(12) 0.032(19) 0.006(17)
C20 0.088(15) 0.103(17) 0.093(16) 0.006(13) 0.023(12) 0.028(13)
C21 0.20(4) 0.37(6) 0.11(2) -0.02(3) -0.01(2) -0.10(4)
C22 0.11(2) 0.09(2) 0.31(4) -0.07(3) 0.00(3) 0.017(18)
C23 0.11(2) 0.09(2) 0.25(3) 0.06(2) -0.03(2) -0.004(18)
C24 0.117(7) 0.105(7) 0.107(7) -0.002(6) 0.026(6) 0.000(6)
C25 0.184(12) 0.179(13) 0.183(12) 0.002(9) 0.006(9) -0.001(9)
C26 0.167(12) 0.163(12) 0.167(12) 0.006(9) 0.010(9) -0.007(9)
Er1 0.0473(4) 0.0180(3) 0.0468(4) -0.0011(2) -0.0001(2) 0.0016(2)
Mo1 0.0627(8) 0.0166(5) 0.0387(6) 0.0002(4) -0.0015(5) 0.0004(5)
N1 0.084(12) 0.099(13) 0.098(13) -0.018(10) -0.045(10) 0.034(10)
N2 0.045(8) 0.075(10) 0.102(11) 0.001(8) 0.015(7) 0.014(8)
N3 0.129(17) 0.118(17) 0.087(13) 0.004(12) -0.013(12) 0.012(14)
N4 0.048(9) 0.087(13) 0.158(17) 0.025(12) -0.048(10) -0.008(9)
N5 0.084(9) 0.016(6) 0.050(7) -0.002(5) -0.009(6) 0.003(6)
N6 0.092(12) 0.057(9) 0.073(10) 0.006(7) 0.021(9) 0.002(8)
N7 0.134(17) 0.110(16) 0.075(11) 0.016(11) -0.019(11) 0.022(13)
N8 0.084(13) 0.077(12) 0.132(15) 0.000(10) -0.035(11) -0.031(10)
N9 0.124(9) 0.114(9) 0.099(8) -0.011(7) 0.016(7) 0.004(8)
N10 0.077(9) 0.016(6) 0.052(7) 0.006(5) 0.005(6) 0.015(5)
N11 0.101(17) 0.13(2) 0.150(19) 0.008(15) 0.040(14) -0.003(15)
N12 0.089(12) 0.081(11) 0.071(10) -0.001(8) -0.034(9) -0.003(9)
N13 0.130(17) 0.106(15) 0.072(11) -0.017(10) 0.003(10) 0.011(13)
N14 0.132(8) 0.125(8) 0.122(7) -0.001(6) 0.029(6) -0.007(6)
O1 0.055(7) 0.085(9) 0.098(9) -0.009(7) 0.014(6) 0.012(7)
O2 0.072(8) 0.043(6) 0.115(10) -0.016(6) -0.046(7) 0.011(6)
O3 0.092(6) 0.066(6) 0.089(6) -0.006(5) 0.040(5) 0.009(5)
O4 0.076(10) 0.050(8) 0.211(18) -0.031(10) -0.024(10) 0.021(8)
O5 0.155(14) 0.061(9) 0.072(8) 0.012(7) 0.006(9) 0.007(9)
O6 0.080(9) 0.056(8) 0.113(10) -0.010(7) -0.027(7) -0.002(7)

loop_
_atom_type_symbol
_atom_type_description
_atom_type_scat_dispersion_real
_atom_type_scat_dispersion_imag
_atom_type_scat_source
C C 0.0033 0.0016 'International Tables Vol C Tables 4.2.6.8 and 6.1.1.4'
H H 0.0000 0.0000 'International Tables Vol C Tables 4.2.6.8 and 6.1.1.4'
Er Er -0.2586 4.9576 'International Tables Vol C Tables 4.2.6.8 and 6.1.1.4'
Mo Mo -1.6832 0.6857 'International Tables Vol C Tables 4.2.6.8 and 6.1.1.4'
N N 0.0061 0.0033 'International Tables Vol C Tables 4.2.6.8 and 6.1.1.4'
O O 0.0106 0.0060 'International Tables Vol C Tables 4.2.6.8 and 6.1.1.4'

loop_
_geom_angle_atom_site_label_1
_geom_angle_atom_site_label_2
_geom_angle_atom_site_label_3
_geom_angle
_geom_angle_site_symmetry_1
_geom_angle_site_symmetry_3
N10 C1 Mo1 176.4(13) . .
N9 C2 Mo1 176(3) . .
N11 C3 Mo1 176(2) . .
N7 C4 Mo1 178(2) . .
N8 C5 Mo1 175(2) . .
N6 C6 Mo1 174.9(15) . .
N12 C7 Mo1 179.0(19) . .
N5 C8 Mo1 178.2(14) . .
O2 C9 N1 123.5(18) . .
O2 C9 H9 118.3 . .
N1 C9 H9 118.3 . .
N1 C10 H10A 109.5 . .
N1 C10 H10B 109.5 . .
H10A C10 H10B 109.5 . .
N1 C10 H10C 109.5 . .
H10A C10 H10C 109.5 . .
H10B C10 H10C 109.5 . .
N1 C11 H11A 109.5 . .
N1 C11 H11B 109.5 . .
H11A C11 H11B 109.5 . .
N1 C11 H11C 109.5 . .
H11A C11 H11C 109.5 . .
H11B C11 H11C 109.5 . .
N2 C12 O1 124.9(18) . .
N2 C12 H12 117.6 . .
O1 C12 H12 117.6 . .
N2 C13 H13A 109.5 . .
N2 C13 H13B 109.5 . .
H13A C13 H13B 109.5 . .
N2 C13 H13C 109.5 . .
H13A C13 H13C 109.5 . .
H13B C13 H13C 109.5 . .
N2 C14 H14A 109.5 . .
N2 C14 H14B 109.5 . .
H14A C14 H14B 109.5 . .
N2 C14 H14C 109.5 . .
H14A C14 H14C 109.5 . .
H14B C14 H14C 109.5 . .
N13 C15 H15A 109.5 . .
N13 C15 H15B 109.5 . .
H15A C15 H15B 109.5 . .
N13 C15 H15C 109.5 . .
H15A C15 H15C 109.5 . .
H15B C15 H15C 109.5 . .
N13 C16 H16A 109.5 . .
N13 C16 H16B 109.5 . .
H16A C16 H16B 109.5 . .
N13 C16 H16C 109.5 . .
H16A C16 H16C 109.5 . .
H16B C16 H16C 109.5 . .
O6 C17 N13 128(2) . .
O6 C17 H17 116.0 . .
N13 C17 H17 116.0 . .
N3 C18 H18A 109.5 . .
N3 C18 H18B 109.5 . .
H18A C18 H18B 109.5 . .
N3 C18 H18C 109.5 . .
H18A C18 H18C 109.5 . .
H18B C18 H18C 109.5 . .
N3 C19 H19A 109.5 . .
N3 C19 H19B 109.5 . .
H19A C19 H19B 109.5 . .
N3 C19 H19C 109.5 . .
H19A C19 H19C 109.5 . .
H19B C19 H19C 109.5 . .
O5 C20 N3 125(2) . .
O5 C20 H20 117.5 . .
N3 C20 H20 117.5 . .
N4 C21 H21A 109.5 . .
N4 C21 H21B 109.5 . .
H21A C21 H21B 109.5 . .
N4 C21 H21C 109.5 . .
H21A C21 H21C 109.5 . .
H21B C21 H21C 109.5 . .
N4 C22 H22A 109.5 . .
N4 C22 H22B 109.5 . .
H22A C22 H22B 109.5 . .
N4 C22 H22C 109.5 . .
H22A C22 H22C 109.5 . .
H22B C22 H22C 109.5 . .
O4 C23 N4 140(4) . .
O4 C23 H23 110.1 . .
N4 C23 H23 110.1 . .
O3 C24 N14 130(3) . .
O3 C24 H24 115.2 . .
N14 C24 H24 115.2 . .
N14 C25 H25A 109.5 . .
N14 C25 H25B 109.5 . .
H25A C25 H25B 109.5 . .
N14 C25 H25C 109.4 . .
H25A C25 H25C 109.5 . .
H25B C25 H25C 109.5 . .
N14 C26 H26A 109.5 . .
N14 C26 H26B 109.4 . .
H26A C26 H26B 109.5 . .
N14 C26 H26C 109.5 . .
H26A C26 H26C 109.5 . .
H26B C26 H26C 109.5 . .
O3 Er1 O4 71.8(7) . .
O3 Er1 O2 82.5(6) . .
O4 Er1 O2 145.0(5) . .
O3 Er1 O5 139.5(5) . .
O4 Er1 O5 76.7(7) . .
O2 Er1 O5 111.8(6) . .
O3 Er1 O1 145.2(5) . .
O4 Er1 O1 138.6(6) . .
O2 Er1 O1 74.5(5) . .
O5 Er1 O1 74.4(5) . .
O3 Er1 O6 114.6(5) . .
O4 Er1 O6 71.9(5) . .
O2 Er1 O6 142.3(4) . .
O5 Er1 O6 77.8(5) . .
O1 Er1 O6 73.4(5) . .
O3 Er1 N10 74.0(4) . 1_545
O4 Er1 N10 115.4(5) . 1_545
O2 Er1 N10 78.2(4) . 1_545
O5 Er1 N10 144.4(4) . 1_545
O1 Er1 N10 75.9(4) . 1_545
O6 Er1 N10 75.2(4) . 1_545
O3 Er1 N5 77.1(5) . .
O4 Er1 N5 75.7(5) . .
O2 Er1 N5 75.6(4) . .
O5 Er1 N5 70.8(5) . .
O1 Er1 N5 120.4(5) . .
O6 Er1 N5 139.1(4) . .
N10 Er1 N5 143.0(4) 1_545 .
C2 Mo1 C3 72.5(10) . .
C2 Mo1 C1 72.5(8) . .
C3 Mo1 C1 117.8(7) . .
C2 Mo1 C5 77.9(10) . .
C3 Mo1 C5 141.0(9) . .
C1 Mo1 C5 75.1(7) . .
C2 Mo1 C4 80.9(9) . .
C3 Mo1 C4 78.8(9) . .
C1 Mo1 C4 141.0(6) . .
C5 Mo1 C4 71.8(8) . .
C2 Mo1 C8 140.4(8) . .
C3 Mo1 C8 74.3(6) . .
C1 Mo1 C8 144.2(5) . .
C5 Mo1 C8 118.2(7) . .
C4 Mo1 C8 72.0(6) . .
C2 Mo1 C7 112.0(9) . .
C3 Mo1 C7 74.1(8) . .
C1 Mo1 C7 73.8(5) . .
C5 Mo1 C7 142.2(8) . .
C4 Mo1 C7 144.2(7) . .
C8 Mo1 C7 78.3(5) . .
C2 Mo1 C6 144.5(9) . .
C3 Mo1 C6 140.6(7) . .
C1 Mo1 C6 77.9(5) . .
C5 Mo1 C6 75.9(8) . .
C4 Mo1 C6 112.5(7) . .
C8 Mo1 C6 74.2(5) . .
C7 Mo1 C6 77.0(7) . .
C9 N1 C11 121(2) . .
C9 N1 C10 120.4(18) . .
C11 N1 C10 117(2) . .
C12 N2 C13 120.6(17) . .
C12 N2 C14 116.0(19) . .
C13 N2 C14 123.2(17) . .
C20 N3 C18 122(3) . .
C20 N3 C19 120(2) . .
C18 N3 C19 118(3) . .
C23 N4 C21 121(3) . .
C23 N4 C22 121(3) . .
C21 N4 C22 118(3) . .
C8 N5 Er1 175.3(13) . .
C1 N10 Er1 174.3(11) . 1_565
C17 N13 C16 122(2) . .
C17 N13 C15 112(3) . .
C16 N13 C15 125(3) . .
C24 N14 C25 130(3) . .
C24 N14 C26 124(2) . .
C25 N14 C26 100(2) . .
C12 O1 Er1 132.2(12) . .
C9 O2 Er1 140.9(11) . .
C24 O3 Er1 153.3(18) . .
C23 O4 Er1 145(2) . .
C20 O5 Er1 141.2(17) . .
C17 O6 Er1 130.3(15) . .

loop_
_geom_bond_atom_site_label_1
_geom_bond_atom_site_label_2
_geom_bond_distance
_geom_bond_site_symmetry_2
C1 N10 1.143(17) .
C1 Mo1 2.153(15) .
C2 N9 1.22(3) .
C2 Mo1 2.12(3) .
C3 N11 1.14(3) .
C3 Mo1 2.15(2) .
C4 N7 1.08(2) .
C4 Mo1 2.171(17) .
C5 N8 1.15(2) .
C5 Mo1 2.16(2) .
C6 N6 1.12(2) .
C6 Mo1 2.195(17) .
C7 N12 1.11(2) .
C7 Mo1 2.172(18) .
C8 N5 1.142(17) .
C8 Mo1 2.172(14) .
C9 O2 1.21(2) .
C9 N1 1.34(2) .
C9 H9 0.9300 .
C10 N1 1.47(3) .
C10 H10A 0.9600 .
C10 H10B 0.9600 .
C10 H10C 0.9600 .
C11 N1 1.42(3) .
C11 H11A 0.9600 .
C11 H11B 0.9600 .
C11 H11C 0.9600 .
C12 N2 1.23(2) .
C12 O1 1.27(2) .
C12 H12 0.9300 .
C13 N2 1.54(3) .
C13 H13A 0.9600 .
C13 H13B 0.9600 .
C13 H13C 0.9600 .
C14 N2 1.55(3) .
C14 H14A 0.9600 .
C14 H14B 0.9600 .
C14 H14C 0.9600 .
C15 N13 1.48(4) .
C15 H15A 0.9600 .
C15 H15B 0.9600 .
C15 H15C 0.9600 .
C16 N13 1.46(4) .
C16 H16A 0.9600 .
C16 H16B 0.9600 .
C16 H16C 0.9600 .
C17 O6 1.20(2) .
C17 N13 1.33(3) .
C17 H17 0.9300 .
C18 N3 1.42(3) .
C18 H18A 0.9600 .
C18 H18B 0.9600 .
C18 H18C 0.9600 .
C19 N3 1.45(3) .
C19 H19A 0.9600 .
C19 H19B 0.9600 .
C19 H19C 0.9600 .
C20 O5 1.17(2) .
C20 N3 1.30(3) .
C20 H20 0.9300 .
C21 N4 1.45(3) .
C21 H21A 0.9600 .
C21 H21B 0.9600 .
C21 H21C 0.9600 .
C22 N4 1.50(3) .
C22 H22A 0.9600 .
C22 H22B 0.9600 .
C22 H22C 0.9600 .
C23 O4 1.12(3) .
C23 N4 1.25(3) .
C23 H23 0.9300 .
C24 O3 1.12(3) .
C24 N14 1.35(3) .
C24 H24 0.9300 .
C25 N14 1.496(10) .
C25 H25A 0.9600 .
C25 H25B 0.9600 .
C25 H25C 0.9600 .
C26 N14 1.67(4) .
C26 H26A 0.9600 .
C26 H26B 0.9600 .
C26 H26C 0.9600 .
Er1 O3 2.265(12) .
Er1 O4 2.275(15) .
Er1 O2 2.309(11) .
Er1 O5 2.312(14) .
Er1 O1 2.328(12) .
Er1 O6 2.353(13) .
Er1 N10 2.467(10) 1_545
Er1 N5 2.483(10) .
N10 Er1 2.467(10) 1_565

loop_
_geom_torsion_atom_site_label_1
_geom_torsion_atom_site_label_2
_geom_torsion_atom_site_label_3
_geom_torsion_atom_site_label_4
_geom_torsion
_geom_torsion_site_symmetry_1
_geom_torsion_site_symmetry_4
N9 C2 Mo1 C3 -15(34) . .
N9 C2 Mo1 C1 113(35) . .
N9 C2 Mo1 C5 -169(35) . .
N9 C2 Mo1 C4 -96(35) . .
N9 C2 Mo1 C8 -49(35) . .
N9 C2 Mo1 C7 49(35) . .
N9 C2 Mo1 C6 148(34) . .
N11 C3 Mo1 C2 82(28) . .
N11 C3 Mo1 C1 24(29) . .
N11 C3 Mo1 C5 125(28) . .
N11 C3 Mo1 C4 166(29) . .
N11 C3 Mo1 C8 -120(29) . .
N11 C3 Mo1 C7 -37(28) . .
N11 C3 Mo1 C6 -82(29) . .
N10 C1 Mo1 C2 79(20) . .
N10 C1 Mo1 C3 137(20) . .
N10 C1 Mo1 C5 -3(20) . .
N10 C1 Mo1 C4 30(20) . .
N10 C1 Mo1 C8 -121(20) . .
N10 C1 Mo1 C7 -161(20) . .
N10 C1 Mo1 C6 -81(20) . .
N8 C5 Mo1 C2 -112(24) . .
N8 C5 Mo1 C3 -153(23) . .
N8 C5 Mo1 C1 -37(24) . .
N8 C5 Mo1 C4 164(24) . .
N8 C5 Mo1 C8 107(24) . .
N8 C5 Mo1 C7 -1(25) . .
N8 C5 Mo1 C6 44(24) . .
N7 C4 Mo1 C2 -35(75) . .
N7 C4 Mo1 C3 -109(75) . .
N7 C4 Mo1 C1 12(76) . .
N7 C4 Mo1 C5 45(75) . .
N7 C4 Mo1 C8 174(100) . .
N7 C4 Mo1 C7 -150(75) . .
N7 C4 Mo1 C6 111(75) . .
N5 C8 Mo1 C2 34(37) . .
N5 C8 Mo1 C3 0(37) . .
N5 C8 Mo1 C1 -116(36) . .
N5 C8 Mo1 C5 139(37) . .
N5 C8 Mo1 C4 83(37) . .
N5 C8 Mo1 C7 -77(37) . .
N5 C8 Mo1 C6 -157(37) . .
N12 C7 Mo1 C2 148(83) . .
N12 C7 Mo1 C3 -149(83) . .
N12 C7 Mo1 C1 85(83) . .
N12 C7 Mo1 C5 49(83) . .
N12 C7 Mo1 C4 -106(83) . .
N12 C7 Mo1 C8 -72(83) . .
N12 C7 Mo1 C6 4(83) . .
N6 C6 Mo1 C2 -56(19) . .
N6 C6 Mo1 C3 98(19) . .
N6 C6 Mo1 C1 -22(19) . .
N6 C6 Mo1 C5 -99(19) . .
N6 C6 Mo1 C4 -162(19) . .
N6 C6 Mo1 C8 136(19) . .
N6 C6 Mo1 C7 54(19) . .
O2 C9 N1 C11 174(2) . .
O2 C9 N1 C10 8(4) . .
O1 C12 N2 C13 1(3) . .
O1 C12 N2 C14 176.7(18) . .
O5 C20 N3 C18 -174(3) . .
O5 C20 N3 C19 0(4) . .
O4 C23 N4 C21 -19(6) . .
O4 C23 N4 C22 166(4) . .
Mo1 C8 N5 Er1 12(48) . .
O3 Er1 N5 C8 -35(13) . .
O4 Er1 N5 C8 39(13) . .
O2 Er1 N5 C8 -121(13) . .
O5 Er1 N5 C8 119(13) . .
O1 Er1 N5 C8 177(100) . .
O6 Er1 N5 C8 77(13) . .
N10 Er1 N5 C8 -75(13) 1_545 .
Mo1 C1 N10 Er1 96(22) . 1_565
O6 C17 N13 C16 -179(3) . .
O6 C17 N13 C15 9(5) . .
O3 C24 N14 C25 56(5) . .
O3 C24 N14 C26 -158(3) . .
N2 C12 O1 Er1 -178.1(15) . .
O3 Er1 O1 C12 -12(2) . .
O4 Er1 O1 C12 -155.0(16) . .
O2 Er1 O1 C12 39.1(17) . .
O5 Er1 O1 C12 157.6(18) . .
O6 Er1 O1 C12 -120.8(17) . .
N10 Er1 O1 C12 -42.4(17) 1_545 .
N5 Er1 O1 C12 101.5(17) . .
N1 C9 O2 Er1 -173.1(16) . .
O3 Er1 O2 C9 -56(2) . .
O4 Er1 O2 C9 -13(3) . .
O5 Er1 O2 C9 85(2) . .
O1 Er1 O2 C9 150(2) . .
O6 Er1 O2 C9 -177.1(19) . .
N10 Er1 O2 C9 -131(2) 1_545 .
N5 Er1 O2 C9 22(2) . .
N14 C24 O3 Er1 167(2) . .
O4 Er1 O3 C24 -71(4) . .
O2 Er1 O3 C24 85(4) . .
O5 Er1 O3 C24 -30(5) . .
O1 Er1 O3 C24 133(4) . .
O6 Er1 O3 C24 -131(4) . .
N10 Er1 O3 C24 164(5) 1_545 .
N5 Er1 O3 C24 8(4) . .
N4 C23 O4 Er1 157(3) . .
O3 Er1 O4 C23 67(4) . .
O2 Er1 O4 C23 22(5) . .
O5 Er1 O4 C23 -87(4) . .
O1 Er1 O4 C23 -134(4) . .
O6 Er1 O4 C23 -169(4) . .
N10 Er1 O4 C23 128(4) 1_545 .
N5 Er1 O4 C23 -14(4) . .
N3 C20 O5 Er1 167.9(19) . .
O3 Er1 O5 C20 -153(3) . .
O4 Er1 O5 C20 -113(3) . .
O2 Er1 O5 C20 102(3) . .
O1 Er1 O5 C20 37(3) . .
O6 Er1 O5 C20 -39(3) . .
N10 Er1 O5 C20 2(3) 1_545 .
N5 Er1 O5 C20 167(3) . .
N13 C17 O6 Er1 -168(2) . .
O3 Er1 O6 C17 -104(2) . .
O4 Er1 O6 C17 -164(2) . .
O2 Er1 O6 C17 7(3) . .
O5 Er1 O6 C17 117(2) . .
O1 Er1 O6 C17 39(2) . .
N10 Er1 O6 C17 -40(2) 1_545 .
N5 Er1 O6 C17 157(2) . .
